data_1551608
loop_
_publ_author_name
'GUILLON, Jean'
'RONGA, Luisa'
'MARCHIVIE, Mathieu'
'MOREAU, St\'ephane'

_publ_section_title
;
 Crystal Structure of
 (&lt;i&gt;E&lt;/i&gt;)-1-(3,4-Methylenedioxy-6-fluorophenyl)-2-nitropropene
;
_journal_issue 0
_journal_name_full 'X-ray Structure Analysis Online'
_journal_page_first 23
_journal_paper_doi 10.2116/xraystruct.32.23
_journal_volume 32
_journal_year 2016
_chemical_formula_sum 'C10 H8 F N O4'
_chemical_formula_weight 225.17
_space_group_IT_number 2
_space_group_name_Hall '-P 1'
_space_group_name_H-M_alt 'P -1'
_symmetry_cell_setting triclinic
_symmetry_space_group_name_Hall '-P 1'
_symmetry_space_group_name_H-M 'P -1'
_atom_sites_solution_hydrogens geom
_atom_sites_solution_primary direct
_atom_sites_solution_secondary difmap
_audit_creation_method SHELXL-97
_cell_angle_alpha 82.75(2)
_cell_angle_beta 86.170(10)
_cell_angle_gamma 68.750(10)
_cell_formula_units_Z 2
_cell_length_a 6.7160(10)
_cell_length_b 8.323(2)
_cell_length_c 9.453(2)
_cell_measurement_reflns_used 25
_cell_measurement_temperature 293(2)
_cell_measurement_theta_max 35
_cell_measurement_theta_min 25
_cell_volume 488.41(18)
_computing_cell_refinement 'CAD-4 software'
_computing_data_collection 'CAD-4 software (Enraf-Nonius, 1989)'
_computing_data_reduction 'Nonius (unpublished)'
_computing_structure_refinement 'SHELXL-97 (Sheldrick, 1997)'
_computing_structure_solution 'SHELXS-97 (Sheldrick, 1990)'
_diffrn_ambient_temperature 293(2)
_diffrn_measured_fraction_theta_full 0.966
_diffrn_measured_fraction_theta_max 0.966
_diffrn_measurement_device_type 'Enraf Nonius cad-4 diffractometer'
_diffrn_measurement_method \W-2\Scan
_diffrn_radiation_monochromator graphite
_diffrn_radiation_source 'fine-focus sealed tube'
_diffrn_radiation_type CuK\a
_diffrn_radiation_wavelength 1.54180
_diffrn_reflns_av_R_equivalents 0.0000
_diffrn_reflns_av_sigmaI/netI 0.0118
_diffrn_reflns_limit_h_max 8
_diffrn_reflns_limit_h_min -8
_diffrn_reflns_limit_k_max 10
_diffrn_reflns_limit_k_min -9
_diffrn_reflns_limit_l_max 11
_diffrn_reflns_limit_l_min 0
_diffrn_reflns_number 1785
_diffrn_reflns_theta_full 69.89
_diffrn_reflns_theta_max 69.89
_diffrn_reflns_theta_min 4.72
_exptl_absorpt_coefficient_mu 1.143
_exptl_absorpt_correction_T_max 0.8943
_exptl_absorpt_correction_T_min 0.8036
_exptl_absorpt_correction_type psi-scan
_exptl_absorpt_process_details '(North et al., 1968)'
_exptl_crystal_colour colourless
_exptl_crystal_density_diffrn 1.531
_exptl_crystal_density_method 'not measured'
_exptl_crystal_description prism
_exptl_crystal_F_000 232
_exptl_crystal_size_max 0.20
_exptl_crystal_size_mid 0.15
_exptl_crystal_size_min 0.10
_refine_diff_density_max 0.254
_refine_diff_density_min -0.249
_refine_diff_density_rms 0.066
_refine_ls_extinction_coef 0.039(4)
_refine_ls_extinction_expression Fc^*^=kFc[1+0.001xFc^2^\l^3^/sin(2\q)]^-1/4^
_refine_ls_extinction_method SHELXL
_refine_ls_goodness_of_fit_ref 1.065
_refine_ls_hydrogen_treatment constr
_refine_ls_matrix_type full
_refine_ls_number_parameters 147
_refine_ls_number_reflns 1785
_refine_ls_number_restraints 0
_refine_ls_restrained_S_all 1.065
_refine_ls_R_factor_all 0.0514
_refine_ls_R_factor_gt 0.0439
_refine_ls_shift/su_max 0.000
_refine_ls_shift/su_mean 0.000
_refine_ls_structure_factor_coef Fsqd
_refine_ls_weighting_details 'calc w=1/[\s^2^(Fo^2^)+(0.0831P)^2^+0.0915P] where P=(Fo^2^+2Fc^2^)/3'
_refine_ls_weighting_scheme calc
_refine_ls_wR_factor_gt 0.1255
_refine_ls_wR_factor_ref 0.1340
_reflns_number_gt 1513
_reflns_number_total 1785
_reflns_threshold_expression >2sigma(I)
_cod_data_source_file 32_23_1.txt
_cod_data_source_block jg554
_cod_original_cell_volume 488.41(17)
_cod_original_sg_symbol_H-M P-1
_cod_database_code 1551608

loop_
_symmetry_equiv_pos_as_xyz
'x, y, z'
'-x, -y, -z'

loop_
_atom_site_label
_atom_site_type_symbol
_atom_site_fract_x
_atom_site_fract_y
_atom_site_fract_z
_atom_site_U_iso_or_equiv
_atom_site_adp_type
_atom_site_occupancy
_atom_site_symmetry_multiplicity
_atom_site_calc_flag
_atom_site_refinement_flags
C1 C 0.7974(2) 0.7883(2) 1.01056(17) 0.0430(4) Uani 1 1 d .
H1 H 0.6591 0.8452 0.9779 0.052 Uiso 1 1 calc R
C2 C 0.9735(2) 0.8147(2) 0.93431(16) 0.0409(4) Uani 1 1 d .
C3 C 1.1736(3) 0.7249(2) 0.99186(19) 0.0477(4) Uani 1 1 d .
C4 C 1.2144(3) 0.6114(2) 1.1157(2) 0.0535(5) Uani 1 1 d .
H4 H 1.3518 0.5539 1.1497 0.064 Uiso 1 1 calc R
C5 C 1.0388(3) 0.5897(2) 1.18445(18) 0.0453(4) Uani 1 1 d .
C6 C 0.8355(3) 0.6773(2) 1.13290(17) 0.0432(4) Uani 1 1 d .
O7 O 1.0303(2) 0.48748(17) 1.30696(14) 0.0600(4) Uani 1 1 d .
C8 C 0.8097(3) 0.5274(3) 1.3414(2) 0.0670(6) Uani 1 1 d .
H8A H 0.7712 0.5901 1.4249 0.080 Uiso 1 1 calc R
H8B H 0.7791 0.4214 1.3622 0.080 Uiso 1 1 calc R
O9 O 0.6902(2) 0.63139(19) 1.22181(13) 0.0602(4) Uani 1 1 d .
F10 F 1.34431(17) 0.75098(18) 0.92170(14) 0.0751(4) Uani 1 1 d .
C11 C 0.9553(3) 0.9368(2) 0.80647(17) 0.0455(4) Uani 1 1 d .
H11 H 1.0635 0.9822 0.7903 0.055 Uiso 1 1 calc R
C12 C 0.8023(3) 0.9912(2) 0.71004(17) 0.0454(4) Uani 1 1 d .
C13 C 0.6220(3) 0.9341(3) 0.6940(2) 0.0597(5) Uani 1 1 d .
H13A H 0.6421 0.8277 0.7541 0.090 Uiso 1 1 calc R
H13B H 0.6154 0.9160 0.5964 0.090 Uiso 1 1 calc R
H13C H 0.4910 1.0215 0.7212 0.090 Uiso 1 1 calc R
N14 N 0.8167(3) 1.1275(2) 0.59790(16) 0.0564(4) Uani 1 1 d .
O15 O 0.9788(3) 1.1646(2) 0.58488(15) 0.0722(5) Uani 1 1 d .
O16 O 0.6626(3) 1.1988(2) 0.52075(18) 0.0851(6) Uani 1 1 d .

loop_
_atom_site_aniso_label
_atom_site_aniso_U_11
_atom_site_aniso_U_22
_atom_site_aniso_U_33
_atom_site_aniso_U_23
_atom_site_aniso_U_13
_atom_site_aniso_U_12
C1 0.0392(8) 0.0492(9) 0.0407(8) 0.0046(7) -0.0064(6) -0.0181(7)
C2 0.0439(9) 0.0414(8) 0.0410(8) -0.0033(7) -0.0021(6) -0.0197(7)
C3 0.0397(9) 0.0537(10) 0.0538(10) -0.0053(8) 0.0018(7) -0.0222(7)
C4 0.0416(9) 0.0521(10) 0.0622(11) -0.0008(8) -0.0121(8) -0.0113(8)
C5 0.0497(9) 0.0392(8) 0.0454(9) 0.0019(7) -0.0089(7) -0.0149(7)
C6 0.0457(9) 0.0463(9) 0.0408(8) 0.0016(7) -0.0034(6) -0.0219(7)
O7 0.0644(8) 0.0529(8) 0.0549(8) 0.0167(6) -0.0148(6) -0.0168(6)
C8 0.0677(13) 0.0773(14) 0.0509(11) 0.0232(10) -0.0097(9) -0.0283(10)
O9 0.0543(7) 0.0774(9) 0.0485(7) 0.0220(6) -0.0063(5) -0.0315(7)
F10 0.0424(6) 0.0978(10) 0.0852(9) 0.0086(7) 0.0041(5) -0.0322(6)
C11 0.0511(9) 0.0487(9) 0.0426(9) -0.0032(7) 0.0047(7) -0.0263(7)
C12 0.0557(10) 0.0432(9) 0.0373(8) 0.0024(6) 0.0027(7) -0.0203(7)
C13 0.0599(11) 0.0679(12) 0.0529(10) 0.0154(9) -0.0137(8) -0.0300(9)
N14 0.0763(11) 0.0519(9) 0.0427(8) 0.0022(7) 0.0064(7) -0.0286(8)
O15 0.1033(12) 0.0767(10) 0.0546(8) 0.0038(7) 0.0067(7) -0.0589(9)
O16 0.0906(12) 0.0809(11) 0.0708(10) 0.0356(8) -0.0151(9) -0.0273(9)

loop_
_atom_type_symbol
_atom_type_description
_atom_type_scat_dispersion_real
_atom_type_scat_dispersion_imag
_atom_type_scat_source
C C 0.0181 0.0091 'International Tables Vol C Tables 4.2.6.8 and 6.1.1.4'
H H 0.0000 0.0000 'International Tables Vol C Tables 4.2.6.8 and 6.1.1.4'
N N 0.0311 0.0180 'International Tables Vol C Tables 4.2.6.8 and 6.1.1.4'
O O 0.0492 0.0322 'International Tables Vol C Tables 4.2.6.8 and 6.1.1.4'
F F 0.0727 0.0534 'International Tables Vol C Tables 4.2.6.8 and 6.1.1.4'

loop_
_geom_angle_atom_site_label_1
_geom_angle_atom_site_label_2
_geom_angle_atom_site_label_3
_geom_angle
C6 C1 C2 118.35(15)
C3 C2 C1 116.65(15)
C3 C2 C11 119.03(15)
C1 C2 C11 124.20(14)
F10 C3 C4 116.88(15)
F10 C3 C2 117.58(15)
C4 C3 C2 125.54(16)
C5 C4 C3 115.35(16)
O7 C5 C4 128.30(16)
O7 C5 C6 110.12(15)
C4 C5 C6 121.58(16)
C1 C6 O9 128.04(15)
C1 C6 C5 122.52(16)
O9 C6 C5 109.43(14)
C5 O7 C8 105.83(13)
O7 C8 O9 108.08(14)
C6 O9 C8 105.30(14)
C12 C11 C2 127.88(16)
C11 C12 C13 130.49(15)
C11 C12 N14 115.55(16)
C13 C12 N14 113.94(15)
O16 N14 O15 122.88(16)
O16 N14 C12 117.13(17)
O15 N14 C12 119.99(17)

loop_
_geom_bond_atom_site_label_1
_geom_bond_atom_site_label_2
_geom_bond_distance
C1 C6 1.362(2)
C1 C2 1.415(2)
C2 C3 1.388(2)
C2 C11 1.459(2)
C3 F10 1.3576(19)
C3 C4 1.383(3)
C4 C5 1.367(2)
C5 O7 1.359(2)
C5 C6 1.382(2)
C6 O9 1.373(2)
O7 C8 1.420(2)
C8 O9 1.429(2)
C11 C12 1.332(2)
C12 C13 1.474(3)
C12 N14 1.478(2)
N14 O16 1.225(2)
N14 O15 1.229(2)

loop_
_geom_torsion_atom_site_label_1
_geom_torsion_atom_site_label_2
_geom_torsion_atom_site_label_3
_geom_torsion_atom_site_label_4
_geom_torsion
C6 C1 C2 C3 -0.4(2)
C6 C1 C2 C11 -176.40(15)
C1 C2 C3 F10 -178.82(16)
C11 C2 C3 F10 -2.6(2)
C1 C2 C3 C4 0.8(3)
C11 C2 C3 C4 176.93(17)
F10 C3 C4 C5 179.30(16)
C2 C3 C4 C5 -0.3(3)
C3 C4 C5 O7 179.98(17)
C3 C4 C5 C6 -0.5(3)
C2 C1 C6 O9 -179.16(16)
C2 C1 C6 C5 -0.3(3)
O7 C5 C6 C1 -179.60(16)
C4 C5 C6 C1 0.8(3)
O7 C5 C6 O9 -0.5(2)
C4 C5 C6 O9 179.87(17)
C4 C5 O7 C8 173.2(2)
C6 C5 O7 C8 -6.4(2)
C5 O7 C8 O9 10.7(2)
C1 C6 O9 C8 -173.87(19)
C5 C6 O9 C8 7.1(2)
O7 C8 O9 C6 -11.0(2)
C3 C2 C11 C12 156.10(18)
C1 C2 C11 C12 -28.0(3)
C2 C11 C12 C13 -7.0(3)
C2 C11 C12 N14 174.89(15)
C11 C12 N14 O16 -169.25(18)
C13 C12 N14 O16 12.3(2)
C11 C12 N14 O15 11.0(2)
C13 C12 N14 O15 -167.48(17)
